data_4067272
loop_
_publ_author_name
'Varonka, Matthew S.'
'Warren, Timothy H.'

_publ_contact_author 'Timothy H. Warren'
_publ_section_title
;
 Three-Coordinate N-Heterocyclic Carbene Nickel Nitrosyl Complexes
;
_journal_issue 4
_journal_name_full Organometallics
_journal_page_first 717
_journal_paper_doi 10.1021/om900706z
_journal_volume 29
_journal_year 2010
_chemical_formula_moiety 'C90 H94 B F24 N5 Ni O2'
_chemical_formula_sum 'C90 H94 B F24 N5 Ni O2'
_chemical_formula_weight 1803.22
_chemical_name_common {[IPr][IPr']Ni(NO)}BArF4+Et2O
_chemical_name_systematic
; 
 ? 
;
_space_group_IT_number 2
_symmetry_cell_setting triclinic
_symmetry_space_group_name_Hall '-P 1'
_symmetry_space_group_name_H-M 'P -1'
_atom_sites_solution_hydrogens geom
_atom_sites_solution_primary direct
_atom_sites_solution_secondary difmap
_audit_creation_method SHELXL-97
_cell_angle_alpha 99.589(3)
_cell_angle_beta 99.181(3)
_cell_angle_gamma 92.918(3)
_cell_formula_units_Z 2
_cell_length_a 12.942(3)
_cell_length_b 18.441(4)
_cell_length_c 19.515(4)
_cell_measurement_reflns_used 6431
_cell_measurement_temperature 100(2)
_cell_measurement_theta_max 42.566
_cell_measurement_theta_min 4.403
_cell_volume 4519.2(17)
_computing_cell_refinement 'Bruker APEXII'
_computing_data_collection 'Bruker APEXII'
_computing_data_reduction 'Bruker APEXII'
_computing_molecular_graphics 'ORTEP-3 for Windows; Ferrugia L J (1997), J. Appl. Cryst. 30, 565'
_computing_publication_material 'Bruker SHELXTL'
_computing_structure_refinement 'SHELXL-97 (Sheldrick, 1997)'
_computing_structure_solution 'SHELXS-97 (Sheldrick, 1990)'
_diffrn_ambient_temperature 100(2)
_diffrn_measured_fraction_theta_full 0.995
_diffrn_measured_fraction_theta_max 0.995
_diffrn_measurement_device_type 'APEXII platform CCD, Bruker'
_diffrn_measurement_method 'omega scans'
_diffrn_radiation_monochromator graphite
_diffrn_radiation_source 'fine-focus sealed tube'
_diffrn_radiation_type MoK\a
_diffrn_radiation_wavelength 0.71073
_diffrn_reflns_av_R_equivalents 0.0519
_diffrn_reflns_av_sigmaI/netI 0.0718
_diffrn_reflns_limit_h_max 15
_diffrn_reflns_limit_h_min -15
_diffrn_reflns_limit_k_max 22
_diffrn_reflns_limit_k_min -22
_diffrn_reflns_limit_l_max 23
_diffrn_reflns_limit_l_min -24
_diffrn_reflns_number 48177
_diffrn_reflns_theta_full 26.00
_diffrn_reflns_theta_max 26.00
_diffrn_reflns_theta_min 1.41
_exptl_absorpt_coefficient_mu 0.313
_exptl_absorpt_correction_T_max 0.9546
_exptl_absorpt_correction_T_min 0.8593
_exptl_absorpt_correction_type multi-scan
_exptl_absorpt_process_details 'SADABS based on Blessing's method; Blessing, Acta Cryst. (1995) A51 33-38'
_exptl_crystal_colour blue
_exptl_crystal_density_diffrn 1.325
_exptl_crystal_density_method 'not measured'
_exptl_crystal_description plate
_exptl_crystal_F_000 1868
_exptl_crystal_size_max 0.50
_exptl_crystal_size_mid 0.41
_exptl_crystal_size_min 0.15
_refine_diff_density_max 0.640
_refine_diff_density_min -0.762
_refine_diff_density_rms 0.058
_refine_ls_extinction_method none
_refine_ls_goodness_of_fit_ref 1.068
_refine_ls_hydrogen_treatment constr
_refine_ls_matrix_type full
_refine_ls_number_parameters 1229
_refine_ls_number_reflns 17665
_refine_ls_number_restraints 0
_refine_ls_restrained_S_all 1.068
_refine_ls_R_factor_all 0.1104
_refine_ls_R_factor_gt 0.0589
_refine_ls_shift/su_max 0.000
_refine_ls_shift/su_mean 0.000
_refine_ls_structure_factor_coef Fsqd
_refine_ls_weighting_details 'calc w=1/[\s^2^(Fo^2^)+(0.0687P)^2^+0.0000P] where P=(Fo^2^+2Fc^2^)/3'
_refine_ls_weighting_scheme calc
_refine_ls_wR_factor_gt 0.1322
_refine_ls_wR_factor_ref 0.1494
_reflns_number_gt 10833
_reflns_number_total 17665
_reflns_threshold_expression >2sigma(I)
_cod_data_source_file om900706z_si_002.cif
_cod_data_source_block IPrIPrNiNOBArF4_cmpd7
_cod_depositor_comments
;
The following automatic conversions were performed:
'_atom_site_symetry_multiplicity' tag replaced with
'_atom_site_symmetry_multiplicity'.

Automatic conversion script
Id: cif_correct_tags 1440 2010-10-19 06:21:57Z saulius 

The following automatic conversions were performed:

'_symmetry_cell_setting' value 'Triclinic' changed to 'triclinic'
according to /home/saulius/struct/CIF-dictionaries/cif_core.dic
dictionary named 'cif_core.dic' version 2.4.1 from 2010-06-29.

Automatic conversion script
Id: cif_fix_values 1715 2011-07-08 13:25:40Z adriana 
;
_cod_original_cell_volume 4519.2(15)
_cod_original_sg_symbol_Hall -P1
_cod_original_sg_symbol_H-M P-1
_cod_database_code 4067272

loop_
_symmetry_equiv_pos_as_xyz
'x, y, z'
'-x, -y, -z'

loop_
_atom_site_label
_atom_site_type_symbol
_atom_site_fract_x
_atom_site_fract_y
_atom_site_fract_z
_atom_site_U_iso_or_equiv
_atom_site_adp_type
_atom_site_occupancy
_atom_site_symmetry_multiplicity
_atom_site_calc_flag
_atom_site_refinement_flags
_atom_site_disorder_assembly
_atom_site_disorder_group
Ni1 Ni 0.29291(3) 0.09346(2) 0.25208(2) 0.03478(13) Uani 1 1 d . . .
F12 F -0.21299(14) -0.54545(9) 0.35127(10) 0.0468(5) Uani 1 1 d . . .
F19 F -0.38222(15) -0.51967(11) 0.04222(11) 0.0571(6) Uani 1 1 d . . .
F20 F -0.25227(16) -0.58455(11) 0.02726(12) 0.0719(7) Uani 1 1 d . . .
F4 F -0.05598(17) 0.03186(10) 0.39235(10) 0.0599(6) Uani 1 1 d . D .
N1 N 0.50864(17) 0.04890(12) 0.22154(12) 0.0279(6) Uani 1 1 d . . .
N5 N 0.21099(16) 0.24058(12) 0.24924(12) 0.0237(5) Uani 1 1 d . . .
C80 C -0.2403(2) -0.41796(14) 0.15852(14) 0.0249(6) Uani 1 1 d . . .
H80 H -0.3034 -0.4270 0.1758 0.030 Uiso 1 1 calc R . .
N2 N 0.40201(17) -0.04198(12) 0.22689(12) 0.0266(5) Uani 1 1 d . . .
N4 N 0.33927(17) 0.31689(11) 0.24405(12) 0.0259(5) Uani 1 1 d . . .
F10 F -0.18705(17) -0.49694(10) 0.46111(10) 0.0566(6) Uani 1 1 d . . .
F11 F -0.06557(16) -0.55319(10) 0.41712(11) 0.0576(6) Uani 1 1 d . . .
F21 F -0.31145(15) -0.57347(9) 0.12398(10) 0.0507(5) Uani 1 1 d . . .
C55 C -0.1623(2) -0.21246(14) 0.26154(14) 0.0213(6) Uani 1 1 d . . .
F24 F 0.10056(15) -0.43798(13) 0.08061(11) 0.0657(6) Uani 1 1 d . A 1
C79 C -0.1759(2) -0.35443(14) 0.18919(14) 0.0232(6) Uani 1 1 d . . .
C71 C -0.3192(2) -0.30141(13) 0.26869(14) 0.0217(6) Uani 1 1 d . . .
C37 C 0.1052(2) 0.21277(14) 0.25221(16) 0.0255(6) Uani 1 1 d . . .
C68 C -0.1588(2) -0.40090(15) 0.34018(15) 0.0264(7) Uani 1 1 d . . .
H68 H -0.2262 -0.4231 0.3177 0.032 Uiso 1 1 calc R . .
N3 N 0.1810(2) 0.05365(13) 0.26285(16) 0.0424(7) Uani 1 1 d . . .
F18A F -0.5673(6) -0.2431(3) 0.1207(4) 0.073(2) Uani 0.80 1 d P B 1
C10 C 0.3104(2) -0.08471(14) 0.23672(16) 0.0282(7) Uani 1 1 d . . .
C1 C 0.4090(2) 0.03298(15) 0.23134(15) 0.0255(6) Uani 1 1 d . . .
C60 C -0.1354(2) -0.16180(15) 0.32441(15) 0.0265(6) Uani 1 1 d . . .
H60 H -0.1323 -0.1793 0.3678 0.032 Uiso 1 1 calc R . .
C63 C -0.1246(2) -0.33363(14) 0.32374(14) 0.0241(6) Uani 1 1 d . . .
F6 F -0.15113(19) -0.03770(12) 0.43755(11) 0.0718(7) Uani 1 1 d . D .
C56 C -0.1686(2) -0.18268(14) 0.19970(15) 0.0229(6) Uani 1 1 d . . .
H56 H -0.1871 -0.2147 0.1554 0.027 Uiso 1 1 calc R . .
C30 C 0.2985(2) 0.19703(14) 0.24614(14) 0.0223(6) Uani 1 1 d . . .
C25 C 0.2563(2) -0.11203(16) 0.10279(16) 0.0324(7) Uani 1 1 d . . .
H25 H 0.3337 -0.1070 0.1031 0.039 Uiso 1 1 calc R . .
C5 C 0.6050(2) 0.16167(16) 0.29010(16) 0.0303(7) Uani 1 1 d . . .
F13A F -0.4300(9) -0.2463(5) 0.4611(5) 0.079(3) Uani 0.80 1 d P C 1
C9 C 0.5581(2) 0.14713(17) 0.16091(17) 0.0345(7) Uani 1 1 d . . .
C76 C -0.3975(2) -0.30029(14) 0.21057(16) 0.0279(7) Uani 1 1 d . . .
H76 H -0.3782 -0.3009 0.1655 0.033 Uiso 1 1 calc R . .
C32 C 0.3997(2) 0.40877(16) 0.17915(18) 0.0363(8) Uani 1 1 d . . .
C64 C -0.0250(2) -0.30415(16) 0.35949(15) 0.0297(7) Uani 1 1 d . . .
H64 H 0.0023 -0.2586 0.3502 0.036 Uiso 1 1 calc R . .
C29 C 0.3765(2) 0.24800(14) 0.24270(15) 0.0257(6) Uani 1 1 d . . .
H29 H 0.4469 0.2375 0.2398 0.031 Uiso 1 1 calc R . .
C72 C -0.3530(2) -0.29927(14) 0.33322(16) 0.0286(7) Uani 1 1 d . . .
H72 H -0.3021 -0.2992 0.3741 0.034 Uiso 1 1 calc R . .
C57 C -0.1487(2) -0.10756(15) 0.20121(15) 0.0263(6) Uani 1 1 d . D .
F5 F 0.00679(19) -0.06023(12) 0.43305(12) 0.0798(8) Uani 1 1 d . D .
C42 C 0.0406(2) 0.18238(15) 0.18848(16) 0.0298(7) Uani 1 1 d . . .
C81 C -0.2159(2) -0.46901(15) 0.10327(15) 0.0276(7) Uani 1 1 d . . .
C49 C 0.0791(2) 0.17570(18) 0.11803(16) 0.0383(8) Uani 1 1 d . . .
H49 H 0.1570 0.1735 0.1277 0.046 Uiso 1 1 calc R . .
C82 C -0.1255(2) -0.45804(15) 0.07653(16) 0.0340(7) Uani 1 1 d . . .
H82 H -0.1083 -0.4927 0.0391 0.041 Uiso 1 1 calc R . .
B1 B -0.1951(2) -0.29977(16) 0.26104(16) 0.0215(7) Uani 1 1 d . . .
F22 F 0.02093(17) -0.38001(16) 0.00868(15) 0.0928(9) Uani 1 1 d . A 1
C28 C 0.2381(2) 0.31085(14) 0.24833(15) 0.0261(7) Uani 1 1 d . . .
H28 H 0.1929 0.3499 0.2504 0.031 Uiso 1 1 calc R . .
C11 C 0.2399(2) -0.11851(15) 0.17664(16) 0.0306(7) Uani 1 1 d . . .
F2A F -0.0695(7) -0.0456(6) 0.1251(7) 0.090(4) Uani 0.50 1 d P D 1
C31 C 0.4019(2) 0.38468(15) 0.24313(18) 0.0320(7) Uani 1 1 d . . .
C4 C 0.5581(2) 0.12193(15) 0.22395(16) 0.0278(7) Uani 1 1 d . . .
C40 C -0.0962(2) 0.16324(17) 0.25608(19) 0.0393(8) Uani 1 1 d . . .
H40 H -0.1666 0.1469 0.2573 0.047 Uiso 1 1 calc R . .
C59 C -0.1128(2) -0.08669(15) 0.32640(16) 0.0283(7) Uani 1 1 d . D .
C38 C 0.0739(2) 0.21728(15) 0.31789(16) 0.0313(7) Uani 1 1 d . . .
C66 C -0.0007(2) -0.40501(18) 0.42250(16) 0.0376(8) Uani 1 1 d . . .
H66 H 0.0405 -0.4287 0.4556 0.045 Uiso 1 1 calc R . .
C84 C -0.0846(2) -0.34458(15) 0.16065(15) 0.0280(7) Uani 1 1 d . . .
H84 H -0.0381 -0.3019 0.1797 0.034 Uiso 1 1 calc R . .
C61 C -0.1557(3) -0.07816(17) 0.13368(17) 0.0351(7) Uani 1 1 d . . .
C58 C -0.1191(2) -0.05887(15) 0.26418(16) 0.0289(7) Uani 1 1 d . . .
H58 H -0.1036 -0.0078 0.2648 0.035 Uiso 1 1 calc R D .
C39 C -0.0295(2) 0.19215(16) 0.31804(18) 0.0384(8) Uani 1 1 d . . .
H39 H -0.0544 0.1950 0.3616 0.046 Uiso 1 1 calc R . .
C15 C 0.2953(2) -0.08767(16) 0.30542(17) 0.0350(8) Uani 1 1 d . . .
C67 C -0.0988(2) -0.43653(16) 0.38774(16) 0.0310(7) Uani 1 1 d . . .
F1A F -0.1824(11) -0.1295(7) 0.0761(5) 0.081(4) Uani 0.50 1 d P D 1
C3 C 0.4956(2) -0.07121(17) 0.21542(17) 0.0375(8) Uani 1 1 d . . .
H3 H 0.5095 -0.1217 0.2107 0.045 Uiso 1 1 calc R . .
C41 C -0.0617(2) 0.15783(16) 0.19259(18) 0.0348(8) Uani 1 1 d . . .
H41 H -0.1085 0.1369 0.1505 0.042 Uiso 1 1 calc R . .
F3A F -0.2250(12) -0.0289(7) 0.1248(8) 0.094(5) Uani 0.50 1 d P D 1
C70 C -0.1414(3) -0.50753(17) 0.40414(18) 0.0408(8) Uani 1 1 d . . .
C83 C -0.0597(2) -0.39456(16) 0.10587(17) 0.0330(7) Uani 1 1 d . A .
O1 O 0.1007(2) 0.02865(14) 0.2552(2) 0.0965(12) Uani 1 1 d . . .
F8A F 0.1941(3) -0.2728(3) 0.4052(3) 0.0829(15) Uani 0.80 1 d P E 1
C2 C 0.5624(2) -0.01465(16) 0.21217(17) 0.0373(8) Uani 1 1 d . . .
H2 H 0.6331 -0.0173 0.2049 0.045 Uiso 1 1 calc R . .
C85 C -0.2899(3) -0.53673(17) 0.07361(17) 0.0369(8) Uani 1 1 d . . .
C73 C -0.4578(3) -0.29718(16) 0.34016(19) 0.0385(8) Uani 1 1 d . C .
C6 C 0.6539(2) 0.23088(17) 0.29085(18) 0.0359(8) Uani 1 1 d . . .
H6 H 0.6868 0.2597 0.3346 0.043 Uiso 1 1 calc R . .
C19 C 0.5041(3) 0.10356(19) 0.09075(17) 0.0456(9) Uani 1 1 d . . .
H19 H 0.4869 0.0523 0.0982 0.055 Uiso 1 1 calc R . .
C16 C 0.6039(2) 0.13168(17) 0.35752(16) 0.0360(8) Uani 1 1 d . . .
H16 H 0.5586 0.0842 0.3453 0.043 Uiso 1 1 calc R . .
C52 C 0.1471(2) 0.24870(17) 0.38661(17) 0.0390(8) Uani 1 1 d . . .
H52 H 0.2195 0.2554 0.3757 0.047 Uiso 1 1 calc R . .
C74 C -0.5335(2) -0.29663(16) 0.2813(2) 0.0468(10) Uani 1 1 d . . .
H74 H -0.6055 -0.2951 0.2855 0.056 Uiso 1 1 calc R . .
C26 C 0.2099(3) -0.17934(17) 0.04720(17) 0.0416(8) Uani 1 1 d . . .
H26A H 0.2369 -0.2241 0.0618 0.062 Uiso 1 1 calc R . .
H26B H 0.2299 -0.1742 0.0018 0.062 Uiso 1 1 calc R . .
H26C H 0.1332 -0.1828 0.0425 0.062 Uiso 1 1 calc R . .
C14 C 0.2038(3) -0.12686(17) 0.31289(19) 0.0475(9) Uani 1 1 d . . .
H14 H 0.1910 -0.1306 0.3588 0.057 Uiso 1 1 calc R . .
C65 C 0.0356(2) -0.33880(17) 0.40802(16) 0.0349(7) Uani 1 1 d . E .
C46 C 0.4601(3) 0.39357(18) 0.37573(18) 0.0483(9) Uani 1 1 d . . .
H46 H 0.4376 0.3396 0.3639 0.058 Uiso 1 1 calc R . .
C27 C 0.2106(3) -0.04187(17) 0.08162(17) 0.0401(8) Uani 1 1 d . . .
H27A H 0.1346 -0.0451 0.0811 0.060 Uiso 1 1 calc R . .
H27B H 0.2244 -0.0373 0.0345 0.060 Uiso 1 1 calc R . .
H27C H 0.2436 0.0014 0.1157 0.060 Uiso 1 1 calc R . .
C22 C 0.3731(3) -0.04944(19) 0.36991(17) 0.0473(9) Uani 1 1 d . . .
H22 H 0.4217 -0.0143 0.3541 0.057 Uiso 1 1 calc R . .
C50 C 0.0336(3) 0.10629(18) 0.06684(17) 0.0442(8) Uani 1 1 d . . .
H50A H 0.0429 0.0635 0.0903 0.066 Uiso 1 1 calc R . .
H50B H 0.0700 0.1005 0.0261 0.066 Uiso 1 1 calc R . .
H50C H -0.0414 0.1099 0.0510 0.066 Uiso 1 1 calc R . .
F15A F -0.5898(6) -0.2874(5) 0.4106(4) 0.100(3) Uani 0.80 1 d P C 1
C75 C -0.5029(2) -0.29829(16) 0.2170(2) 0.0386(8) Uani 1 1 d . B .
C35 C 0.5203(3) 0.48501(17) 0.3044(2) 0.0457(9) Uani 1 1 d . . .
H35 H 0.5626 0.5112 0.3464 0.055 Uiso 1 1 calc R . .
C36 C 0.4619(2) 0.42063(16) 0.30688(18) 0.0383(8) Uani 1 1 d . . .
C8 C 0.6088(2) 0.21737(18) 0.16548(19) 0.0414(8) Uani 1 1 d . . .
H8 H 0.6108 0.2369 0.1236 0.050 Uiso 1 1 calc R . .
F14A F -0.4756(6) -0.3644(4) 0.4265(4) 0.146(3) Uani 0.80 1 d P C 1
F16 F -0.67864(18) -0.29775(17) 0.16303(18) 0.1211(12) Uani 1 1 d . B 1
C62 C -0.0789(3) -0.03779(17) 0.39656(18) 0.0426(8) Uani 1 1 d . . .
C13 C 0.1319(3) -0.16019(18) 0.25523(19) 0.0490(9) Uani 1 1 d . . .
H13 H 0.0699 -0.1862 0.2616 0.059 Uiso 1 1 calc R . .
C44 C 0.3976(3) 0.3552(2) 0.0506(2) 0.0596(11) Uani 1 1 d . . .
H44A H 0.4206 0.4028 0.0397 0.089 Uiso 1 1 calc R . .
H44B H 0.3535 0.3257 0.0088 0.089 Uiso 1 1 calc R . .
H44C H 0.4592 0.3289 0.0647 0.089 Uiso 1 1 calc R . .
F17A F -0.5706(4) -0.3591(4) 0.0999(3) 0.095(2) Uani 0.80 1 d P B 1
C69 C 0.1394(3) -0.3026(2) 0.4465(2) 0.0533(10) Uani 1 1 d . . .
C43 C 0.3345(3) 0.36802(19) 0.11105(19) 0.0468(9) Uani 1 1 d . . .
H43 H 0.3083 0.3188 0.1194 0.056 Uiso 1 1 calc R . .
C33 C 0.4595(2) 0.47482(17) 0.1809(2) 0.0430(9) Uani 1 1 d . . .
H33 H 0.4592 0.4942 0.1387 0.052 Uiso 1 1 calc R . .
C7 C 0.6558(2) 0.25868(18) 0.2296(2) 0.0420(9) Uani 1 1 d . . .
H7 H 0.6893 0.3062 0.2315 0.050 Uiso 1 1 calc R . .
C12 C 0.1497(2) -0.15590(16) 0.18814(18) 0.0399(8) Uani 1 1 d . . .
H12 H 0.0992 -0.1790 0.1488 0.048 Uiso 1 1 calc R . .
C86 C 0.0402(3) -0.38205(18) 0.0770(2) 0.0500(10) Uani 1 1 d . . .
C34 C 0.5182(3) 0.51180(17) 0.2424(2) 0.0460(9) Uani 1 1 d . . .
H34 H 0.5581 0.5565 0.2425 0.055 Uiso 1 1 calc R . .
F23A F 0.0924(4) -0.3195(2) 0.1030(4) 0.165(3) Uani 0.80 1 d P A 1
C47 C 0.5672(3) 0.4024(2) 0.42245(19) 0.0563(10) Uani 1 1 d . . .
H47A H 0.6189 0.3806 0.3952 0.084 Uiso 1 1 calc R . .
H47B H 0.5640 0.3774 0.4627 0.084 Uiso 1 1 calc R . .
H47C H 0.5880 0.4550 0.4396 0.084 Uiso 1 1 calc R . .
C21 C 0.4007(3) 0.1346(2) 0.0660(2) 0.0686(12) Uani 1 1 d . . .
H21A H 0.3571 0.1371 0.1029 0.103 Uiso 1 1 calc R . .
H21B H 0.3637 0.1025 0.0230 0.103 Uiso 1 1 calc R . .
H21C H 0.4147 0.1842 0.0561 0.103 Uiso 1 1 calc R . .
C51 C 0.0569(3) 0.2433(2) 0.08410(19) 0.0625(11) Uani 1 1 d . . .
H51A H -0.0189 0.2487 0.0765 0.094 Uiso 1 1 calc R . .
H51B H 0.0816 0.2373 0.0387 0.094 Uiso 1 1 calc R . .
H51C H 0.0935 0.2875 0.1153 0.094 Uiso 1 1 calc R . .
C54 C 0.1161(3) 0.32458(19) 0.4184(2) 0.0584(11) Uani 1 1 d . . .
H54A H 0.1144 0.3573 0.3835 0.088 Uiso 1 1 calc R . .
H54B H 0.1677 0.3457 0.4603 0.088 Uiso 1 1 calc R . .
H54C H 0.0465 0.3193 0.4315 0.088 Uiso 1 1 calc R . .
C77 C -0.4858(4) -0.2988(3) 0.4109(3) 0.0688(14) Uani 1 1 d . . .
C78 C -0.5811(3) -0.3002(2) 0.1510(3) 0.0652(14) Uani 1 1 d . . .
C53 C 0.1501(3) 0.1963(2) 0.43998(19) 0.0604(11) Uani 1 1 d . . .
H53A H 0.0804 0.1903 0.4530 0.091 Uiso 1 1 calc R . .
H53B H 0.2014 0.2169 0.4822 0.091 Uiso 1 1 calc R . .
H53C H 0.1702 0.1482 0.4189 0.091 Uiso 1 1 calc R . .
C18 C 0.5572(4) 0.1828(3) 0.4110(2) 0.0866(16) Uani 1 1 d . . .
H18A H 0.6008 0.2296 0.4248 0.130 Uiso 1 1 calc R . .
H18B H 0.5543 0.1600 0.4526 0.130 Uiso 1 1 calc R . .
H18C H 0.4860 0.1920 0.3902 0.130 Uiso 1 1 calc R . .
C45 C 0.2378(3) 0.4116(2) 0.0911(2) 0.0693(13) Uani 1 1 d . . .
H45A H 0.1979 0.4185 0.1301 0.104 Uiso 1 1 calc R . .
H45B H 0.1928 0.3839 0.0487 0.104 Uiso 1 1 calc R . .
H45C H 0.2615 0.4598 0.0820 0.104 Uiso 1 1 calc R . .
C20 C 0.5746(4) 0.0980(3) 0.0350(2) 0.0820(14) Uani 1 1 d . . .
H20A H 0.5899 0.1471 0.0244 0.123 Uiso 1 1 calc R . .
H20B H 0.5389 0.0652 -0.0080 0.123 Uiso 1 1 calc R . .
H20C H 0.6403 0.0779 0.0527 0.123 Uiso 1 1 calc R . .
C24 C 0.3205(4) -0.0059(3) 0.4260(2) 0.1029(18) Uani 1 1 d . . .
H24A H 0.2764 0.0291 0.4050 0.154 Uiso 1 1 calc R . .
H24B H 0.3743 0.0212 0.4640 0.154 Uiso 1 1 calc R . .
H24C H 0.2768 -0.0398 0.4451 0.154 Uiso 1 1 calc R . .
C48 C 0.3788(3) 0.4312(3) 0.4143(2) 0.0813(14) Uani 1 1 d . . .
H48A H 0.3993 0.4842 0.4276 0.122 Uiso 1 1 calc R . .
H48B H 0.3744 0.4103 0.4569 0.122 Uiso 1 1 calc R . .
H48C H 0.3102 0.4234 0.3834 0.122 Uiso 1 1 calc R . .
C17 C 0.7133(3) 0.1144(3) 0.3886(2) 0.0768(13) Uani 1 1 d . . .
H17A H 0.7396 0.0779 0.3543 0.115 Uiso 1 1 calc R . .
H17B H 0.7105 0.0945 0.4318 0.115 Uiso 1 1 calc R . .
H17C H 0.7604 0.1597 0.3995 0.115 Uiso 1 1 calc R . .
F7A F 0.1272(3) -0.2473(5) 0.4962(4) 0.170(3) Uani 0.80 1 d P E 1
C23 C 0.4376(5) -0.1062(3) 0.4003(3) 0.125(2) Uani 1 1 d . . .
H23A H 0.3927 -0.1384 0.4205 0.187 Uiso 1 1 calc R . .
H23B H 0.4945 -0.0812 0.4373 0.187 Uiso 1 1 calc R . .
H23C H 0.4676 -0.1359 0.3630 0.187 Uiso 1 1 calc R . .
O2 O 0.08620(19) 0.45379(13) 0.24952(15) 0.0600(7) Uani 1 1 d . . .
C89 C -0.0191(3) 0.4397(2) 0.2215(3) 0.0745(13) Uani 1 1 d . . .
H89A H -0.0290 0.4495 0.1726 0.089 Uiso 1 1 calc R . .
H89B H -0.0579 0.4759 0.2487 0.089 Uiso 1 1 calc R . .
C88 C 0.1266(4) 0.5266(2) 0.2628(3) 0.0791(14) Uani 1 1 d . . .
H88A H 0.1140 0.5452 0.2176 0.095 Uiso 1 1 calc R . .
H88B H 0.0849 0.5549 0.2947 0.095 Uiso 1 1 calc R . .
C90 C -0.0661(3) 0.3696(3) 0.2197(3) 0.104(2) Uani 1 1 d . . .
H90A H -0.0200 0.3323 0.2032 0.156 Uiso 1 1 calc R . .
H90B H -0.1335 0.3627 0.1875 0.156 Uiso 1 1 calc R . .
H90C H -0.0777 0.3645 0.2671 0.156 Uiso 1 1 calc R . .
C87 C 0.2292(4) 0.5434(3) 0.2911(4) 0.161(4) Uani 1 1 d . . .
H87A H 0.2401 0.5393 0.3411 0.241 Uiso 1 1 calc R . .
H87B H 0.2500 0.5939 0.2863 0.241 Uiso 1 1 calc R . .
H87C H 0.2720 0.5090 0.2662 0.241 Uiso 1 1 calc R . .
F1B F -0.2143(11) -0.1205(7) 0.0813(6) 0.107(6) Uani 0.50 1 d P D 2
F2B F -0.0659(7) -0.0655(7) 0.1166(6) 0.092(4) Uani 0.50 1 d P D 2
F3B F -0.1979(12) -0.0144(6) 0.1398(8) 0.071(4) Uani 0.50 1 d P D 2
F9A F 0.2041(4) -0.3452(3) 0.4736(4) 0.104(3) Uani 0.80 1 d P E 1
F7B F 0.1493(9) -0.3035(8) 0.5165(6) 0.038(3) Uani 0.20 1 d P E 2
F8B F 0.1633(14) -0.2382(9) 0.4413(14) 0.084(8) Uani 0.20 1 d P E 2
F9B F 0.2065(15) -0.3537(16) 0.4358(13) 0.112(11) Uani 0.20 1 d P E 2
F14B F -0.4289(13) -0.3495(14) 0.4521(11) 0.065(7) Uani 0.20 1 d P C 2
F15B F -0.569(2) -0.304(2) 0.4255(17) 0.073(7) Uani 0.20 1 d P C 2
F23B F 0.1083(11) -0.3415(8) 0.1296(7) 0.037(3) Uiso 0.20 1 d P A 2
F17B F -0.6126(15) -0.3642(12) 0.1247(12) 0.055(5) Uani 0.20 1 d P B 2
F13B F -0.448(3) -0.2470(15) 0.456(2) 0.047(7) Uani 0.20 1 d P C 2
F18B F -0.555(3) -0.2487(19) 0.1107(17) 0.079(11) Uani 0.20 1 d P B 2

loop_
_atom_site_aniso_label
_atom_site_aniso_U_11
_atom_site_aniso_U_22
_atom_site_aniso_U_33
_atom_site_aniso_U_23
_atom_site_aniso_U_13
_atom_site_aniso_U_12
Ni1 0.0282(2) 0.0198(2) 0.0612(3) 0.00974(19) 0.0189(2) 0.00413(16)
F12 0.0571(12) 0.0317(10) 0.0484(12) 0.0131(9) -0.0052(10) -0.0038(9)
F19 0.0463(12) 0.0490(12) 0.0640(14) 0.0045(10) -0.0133(10) -0.0197(10)
F20 0.0676(14) 0.0500(13) 0.0848(17) -0.0429(12) 0.0406(13) -0.0265(11)
F4 0.0886(16) 0.0250(10) 0.0554(13) -0.0092(9) 0.0025(12) -0.0124(10)
N1 0.0222(13) 0.0254(13) 0.0334(15) -0.0031(11) 0.0052(11) 0.0025(10)
N5 0.0190(12) 0.0191(12) 0.0331(14) 0.0027(10) 0.0070(10) 0.0007(9)
C80 0.0261(15) 0.0241(15) 0.0240(16) 0.0013(12) 0.0069(12) -0.0009(12)
N2 0.0251(13) 0.0208(12) 0.0298(14) -0.0003(10) -0.0027(11) 0.0044(10)
N4 0.0229(13) 0.0153(12) 0.0393(15) 0.0025(10) 0.0082(11) -0.0027(10)
F10 0.0904(16) 0.0409(11) 0.0437(12) 0.0136(9) 0.0209(12) 0.0034(10)
F11 0.0704(14) 0.0350(11) 0.0646(14) 0.0182(10) -0.0108(11) 0.0183(10)
F21 0.0648(13) 0.0288(10) 0.0548(13) 0.0045(9) 0.0083(10) -0.0153(9)
C55 0.0172(14) 0.0215(14) 0.0236(16) -0.0001(12) 0.0033(11) -0.0008(11)
F24 0.0452(12) 0.1022(18) 0.0578(14) 0.0189(13) 0.0211(11) 0.0284(12)
C79 0.0250(15) 0.0219(14) 0.0220(16) 0.0041(12) 0.0011(12) 0.0031(12)
C71 0.0260(15) 0.0107(13) 0.0276(16) 0.0022(11) 0.0047(12) -0.0018(11)
C37 0.0179(14) 0.0205(14) 0.0386(18) 0.0047(13) 0.0072(13) 0.0013(11)
C68 0.0280(16) 0.0219(15) 0.0273(17) 0.0024(13) 0.0004(13) 0.0042(12)
N3 0.0327(16) 0.0222(14) 0.078(2) 0.0115(14) 0.0252(15) 0.0039(12)
F18A 0.069(4) 0.040(3) 0.088(5) 0.006(3) -0.045(3) 0.006(2)
C10 0.0278(16) 0.0140(14) 0.0403(19) 0.0018(13) 0.0020(14) 0.0006(12)
C1 0.0253(15) 0.0230(15) 0.0251(16) 0.0002(12) 0.0008(12) -0.0008(12)
C60 0.0275(16) 0.0245(15) 0.0271(17) 0.0041(13) 0.0054(13) -0.0010(12)
C63 0.0230(15) 0.0216(15) 0.0259(16) -0.0011(12) 0.0039(12) 0.0037(12)
F6 0.0998(18) 0.0604(14) 0.0475(13) -0.0224(11) 0.0323(13) -0.0230(13)
C56 0.0203(14) 0.0236(15) 0.0237(16) 0.0012(12) 0.0047(12) -0.0021(11)
C30 0.0182(14) 0.0229(14) 0.0248(16) 0.0005(12) 0.0040(12) 0.0031(11)
C25 0.0263(16) 0.0337(17) 0.0329(18) -0.0010(14) -0.0008(13) 0.0040(13)
C5 0.0160(14) 0.0316(17) 0.042(2) -0.0004(14) 0.0064(13) 0.0037(12)
F13A 0.051(4) 0.134(6) 0.049(4) -0.006(3) 0.026(3) 0.006(3)
C9 0.0300(17) 0.0364(18) 0.039(2) 0.0007(15) 0.0179(15) 0.0056(14)
C76 0.0266(16) 0.0162(14) 0.0387(18) 0.0051(13) -0.0006(14) -0.0012(12)
C32 0.0243(16) 0.0259(16) 0.061(2) 0.0126(16) 0.0085(15) 0.0021(13)
C64 0.0282(16) 0.0294(16) 0.0289(17) 0.0000(13) 0.0023(13) 0.0013(13)
C29 0.0207(15) 0.0214(15) 0.0350(18) 0.0030(13) 0.0070(13) 0.0017(12)
C72 0.0284(16) 0.0203(15) 0.0361(18) 0.0010(13) 0.0079(14) -0.0009(12)
C57 0.0210(15) 0.0248(15) 0.0321(17) 0.0046(13) 0.0037(13) -0.0016(12)
F5 0.0960(18) 0.0529(14) 0.0632(15) -0.0242(11) -0.0358(13) 0.0195(13)
C42 0.0233(15) 0.0252(16) 0.0414(19) 0.0080(14) 0.0048(14) 0.0029(12)
C81 0.0336(17) 0.0215(15) 0.0256(17) 0.0004(12) 0.0046(13) -0.0034(12)
C49 0.0305(17) 0.049(2) 0.0344(19) 0.0122(16) -0.0001(14) -0.0030(15)
C82 0.0413(18) 0.0221(15) 0.0366(19) -0.0082(13) 0.0151(15) 0.0001(13)
B1 0.0240(17) 0.0160(15) 0.0226(18) 0.0001(13) 0.0028(14) -0.0022(13)
F22 0.0544(14) 0.149(3) 0.116(2) 0.097(2) 0.0502(15) 0.0418(15)
C28 0.0222(15) 0.0182(14) 0.0379(18) 0.0028(13) 0.0077(13) 0.0018(12)
C11 0.0297(16) 0.0178(15) 0.042(2) 0.0015(13) 0.0022(14) 0.0055(12)
F2A 0.073(7) 0.118(6) 0.074(6) 0.053(5) -0.008(5) -0.076(6)
C31 0.0278(16) 0.0170(15) 0.055(2) 0.0072(15) 0.0177(15) 0.0011(12)
C4 0.0163(14) 0.0281(16) 0.0375(19) -0.0026(14) 0.0094(13) 0.0020(12)
C40 0.0190(16) 0.0345(18) 0.065(2) 0.0042(17) 0.0151(16) -0.0004(13)
C59 0.0286(16) 0.0217(15) 0.0324(18) -0.0012(13) 0.0060(13) -0.0016(12)
C38 0.0266(16) 0.0239(16) 0.043(2) -0.0016(14) 0.0127(14) 0.0019(12)
C66 0.0366(18) 0.0422(19) 0.0316(19) 0.0081(15) -0.0057(15) 0.0102(15)
C84 0.0263(16) 0.0195(15) 0.0356(18) -0.0016(13) 0.0047(13) 0.0009(12)
C61 0.038(2) 0.0325(18) 0.036(2) 0.0107(16) 0.0055(16) 0.0002(16)
C58 0.0271(16) 0.0198(15) 0.0387(19) 0.0032(13) 0.0058(14) -0.0019(12)
C39 0.0336(18) 0.0343(18) 0.049(2) -0.0003(16) 0.0211(16) -0.0001(14)
C15 0.0444(19) 0.0225(16) 0.036(2) 0.0064(14) -0.0005(15) -0.0013(14)
C67 0.0360(18) 0.0268(16) 0.0300(18) 0.0060(13) 0.0025(14) 0.0075(13)
F1A 0.189(12) 0.036(4) 0.022(4) 0.011(3) 0.033(6) 0.001(5)
C3 0.0300(17) 0.0271(17) 0.050(2) -0.0035(15) -0.0023(15) 0.0094(14)
C41 0.0210(16) 0.0329(17) 0.047(2) 0.0048(15) -0.0014(14) 0.0008(13)
F3A 0.090(7) 0.163(13) 0.066(7) 0.073(9) 0.045(6) 0.096(8)
C70 0.052(2) 0.0348(19) 0.034(2) 0.0105(16) -0.0054(17) 0.0100(16)
C83 0.0277(16) 0.0267(16) 0.045(2) -0.0027(14) 0.0154(14) 0.0008(13)
O1 0.0360(16) 0.0452(17) 0.220(4) 0.047(2) 0.034(2) -0.0002(13)
F8A 0.039(2) 0.092(4) 0.115(4) 0.060(3) -0.032(2) -0.025(2)
C2 0.0221(16) 0.0318(18) 0.052(2) -0.0077(15) 0.0033(15) 0.0076(14)
C85 0.0396(19) 0.0334(18) 0.0337(19) -0.0085(15) 0.0123(16) -0.0052(15)
C73 0.0384(19) 0.0223(16) 0.056(2) -0.0009(15) 0.0215(17) -0.0001(14)
C6 0.0195(15) 0.0355(18) 0.048(2) -0.0046(16) 0.0053(14) -0.0014(13)
C19 0.061(2) 0.042(2) 0.035(2) 0.0020(16) 0.0167(18) 0.0044(17)
C16 0.0295(17) 0.0356(18) 0.038(2) -0.0026(15) 0.0015(14) 0.0013(14)
C52 0.0351(18) 0.0425(19) 0.0360(19) -0.0077(15) 0.0132(15) -0.0041(15)
C74 0.0210(17) 0.0257(17) 0.091(3) -0.0010(18) 0.0144(19) 0.0015(13)
C26 0.0426(19) 0.0366(19) 0.039(2) 0.0000(15) -0.0077(16) 0.0048(15)
C14 0.069(2) 0.0296(18) 0.045(2) 0.0089(16) 0.0129(19) -0.0073(17)
C65 0.0256(16) 0.0439(19) 0.0310(18) 0.0038(15) -0.0046(14) 0.0024(14)
C46 0.060(2) 0.0330(19) 0.048(2) -0.0104(16) 0.0234(19) -0.0228(17)
C27 0.043(2) 0.0366(19) 0.038(2) 0.0052(15) 0.0025(16) -0.0002(15)
C22 0.064(2) 0.041(2) 0.031(2) 0.0067(16) -0.0061(17) -0.0036(18)
C50 0.049(2) 0.042(2) 0.041(2) 0.0095(16) 0.0044(17) 0.0057(16)
F15A 0.056(4) 0.123(5) 0.112(5) -0.039(4) 0.060(4) -0.018(3)
C75 0.0250(17) 0.0201(16) 0.063(2) 0.0025(15) -0.0081(16) -0.0007(13)
C35 0.044(2) 0.0294(18) 0.062(2) -0.0064(17) 0.0234(18) -0.0078(15)
C36 0.0388(19) 0.0185(15) 0.057(2) -0.0058(15) 0.0210(17) -0.0062(14)
C8 0.0344(18) 0.042(2) 0.054(2) 0.0107(17) 0.0213(17) 0.0043(15)
F14A 0.298(10) 0.066(3) 0.124(6) 0.036(4) 0.159(6) 0.039(6)
F16 0.0297(14) 0.138(3) 0.193(3) 0.072(2) -0.0328(16) 0.0002(15)
C62 0.056(2) 0.0246(17) 0.042(2) -0.0036(15) 0.0027(18) -0.0015(16)
C13 0.055(2) 0.0350(19) 0.054(2) -0.0010(17) 0.0166(19) -0.0152(17)
C44 0.061(3) 0.059(3) 0.055(3) 0.018(2) -0.001(2) -0.017(2)
F17A 0.095(5) 0.053(3) 0.099(5) -0.025(3) -0.064(3) 0.021(3)
C69 0.032(2) 0.071(3) 0.050(3) 0.007(2) -0.0082(19) 0.000(2)
C43 0.041(2) 0.044(2) 0.059(2) 0.0286(18) 0.0030(18) -0.0076(16)
C33 0.0340(18) 0.0337(18) 0.070(3) 0.0243(18) 0.0173(18) 0.0049(15)
C7 0.0239(17) 0.0329(18) 0.070(3) 0.0043(18) 0.0170(17) -0.0028(14)
C12 0.0387(19) 0.0295(17) 0.045(2) -0.0065(15) 0.0055(16) -0.0079(14)
C86 0.055(2) 0.0264(19) 0.065(3) -0.0175(18) 0.027(2) -0.0018(17)
C34 0.038(2) 0.0231(17) 0.080(3) 0.0056(18) 0.025(2) -0.0014(14)
F23A 0.133(4) 0.076(3) 0.273(7) -0.104(4) 0.167(5) -0.076(3)
C47 0.063(3) 0.051(2) 0.051(2) -0.0035(19) 0.018(2) -0.0217(19)
C21 0.072(3) 0.070(3) 0.050(3) -0.008(2) -0.011(2) 0.005(2)
C51 0.090(3) 0.046(2) 0.047(2) 0.0178(19) -0.004(2) -0.020(2)
C54 0.058(2) 0.048(2) 0.062(3) -0.0183(19) 0.019(2) -0.0060(18)
C77 0.074(3) 0.044(3) 0.100(4) 0.004(3) 0.059(3) 0.006(2)
C78 0.036(2) 0.032(2) 0.111(4) 0.005(2) -0.030(2) 0.0044(17)
C53 0.068(3) 0.060(3) 0.046(2) 0.004(2) 0.000(2) -0.004(2)
C18 0.131(4) 0.096(4) 0.053(3) 0.026(3) 0.045(3) 0.061(3)
C45 0.046(2) 0.063(3) 0.103(4) 0.047(3) -0.008(2) 0.0033(19)
C20 0.103(4) 0.086(3) 0.058(3) -0.010(2) 0.046(3) -0.004(3)
C24 0.105(4) 0.117(4) 0.062(3) -0.036(3) -0.003(3) 0.005(3)
C48 0.068(3) 0.096(4) 0.075(3) -0.018(3) 0.039(2) -0.016(2)
C17 0.051(3) 0.108(4) 0.078(3) 0.043(3) -0.001(2) 0.018(2)
F7A 0.050(3) 0.215(7) 0.173(6) -0.141(6) -0.006(3) -0.022(4)
C23 0.160(5) 0.085(4) 0.092(4) 0.002(3) -0.079(4) 0.021(4)
O2 0.0524(17) 0.0347(14) 0.086(2) 0.0061(13) -0.0035(14) 0.0072(12)
C89 0.055(3) 0.059(3) 0.115(4) 0.025(3) 0.019(3) 0.023(2)
C88 0.080(3) 0.047(3) 0.118(4) 0.011(3) 0.039(3) 0.017(2)
C90 0.043(3) 0.066(3) 0.191(6) 0.002(3) 0.002(3) 0.018(2)
C87 0.052(3) 0.067(4) 0.325(10) -0.036(5) -0.009(5) 0.003(3)
F1B 0.142(8) 0.084(9) 0.065(8) 0.045(6) -0.078(6) -0.075(7)
F2B 0.053(6) 0.198(11) 0.062(6) 0.081(6) 0.042(5) 0.064(6)
F3B 0.131(11) 0.034(3) 0.060(6) 0.030(3) 0.028(6) 0.028(4)
F9A 0.049(3) 0.114(4) 0.145(6) 0.090(5) -0.058(4) -0.028(3)
F7B 0.022(6) 0.064(8) 0.024(6) 0.011(6) -0.005(4) -0.007(5)
F8B 0.044(12) 0.033(9) 0.16(2) 0.057(12) -0.065(12) -0.034(7)
F9B 0.017(7) 0.19(2) 0.106(18) -0.015(16) -0.016(9) 0.042(9)
F14B 0.060(8) 0.105(18) 0.068(12) 0.068(12) 0.050(7) 0.074(10)
F15B 0.018(8) 0.127(17) 0.095(13) 0.060(12) 0.023(7) 0.020(8)
F17B 0.057(12) 0.025(6) 0.061(12) -0.014(7) -0.033(7) 0.011(8)
F13B 0.045(12) 0.041(12) 0.068(17) 0.028(11) 0.024(10) 0.014(8)
F18B 0.043(11) 0.15(3) 0.057(12) 0.063(14) 0.012(10) 0.003(13)

loop_
_atom_type_symbol
_atom_type_description
_atom_type_scat_dispersion_real
_atom_type_scat_dispersion_imag
_atom_type_scat_source
C C 0.0033 0.0016 'International Tables Vol C Tables 4.2.6.8 and 6.1.1.4'
H H 0.0000 0.0000 'International Tables Vol C Tables 4.2.6.8 and 6.1.1.4'
B B 0.0013 0.0007 'International Tables Vol C Tables 4.2.6.8 and 6.1.1.4'
N N 0.0061 0.0033 'International Tables Vol C Tables 4.2.6.8 and 6.1.1.4'
O O 0.0106 0.0060 'International Tables Vol C Tables 4.2.6.8 and 6.1.1.4'
F F 0.0171 0.0103 'International Tables Vol C Tables 4.2.6.8 and 6.1.1.4'
Ni Ni 0.3393 1.1124 'International Tables Vol C Tables 4.2.6.8 and 6.1.1.4'

loop_
_geom_angle_atom_site_label_1
_geom_angle_atom_site_label_2
_geom_angle_atom_site_label_3
_geom_angle
N3 Ni1 C30 118.04(11)
N3 Ni1 C1 119.97(12)
C30 Ni1 C1 121.33(11)
C1 N1 C2 111.2(2)
C1 N1 C4 126.2(2)
C2 N1 C4 122.5(2)
C28 N5 C30 111.2(2)
C28 N5 C37 123.6(2)
C30 N5 C37 125.1(2)
C79 C80 C81 122.6(3)
C79 C80 H80 118.7
C81 C80 H80 118.7
C1 N2 C3 111.4(2)
C1 N2 C10 124.2(2)
C3 N2 C10 124.3(2)
C28 N4 C29 108.1(2)
C28 N4 C31 126.4(2)
C29 N4 C31 125.5(2)
C60 C55 C56 115.6(2)
C60 C55 B1 121.6(2)
C56 C55 B1 122.6(2)
C80 C79 C84 115.5(2)
C80 C79 B1 123.1(2)
C84 C79 B1 120.9(2)
C72 C71 C76 116.0(3)
C72 C71 B1 122.6(2)
C76 C71 B1 121.2(2)
C38 C37 C42 123.8(3)
C38 C37 N5 118.7(2)
C42 C37 N5 117.5(2)
C67 C68 C63 123.0(3)
C67 C68 H68 118.5
C63 C68 H68 118.5
O1 N3 Ni1 164.6(3)
C15 C10 C11 123.7(3)
C15 C10 N2 118.3(3)
C11 C10 N2 117.9(3)
N1 C1 N2 103.7(2)
N1 C1 Ni1 133.8(2)
N2 C1 Ni1 122.47(19)
C59 C60 C55 122.9(3)
C59 C60 H60 118.6
C55 C60 H60 118.6
C64 C63 C68 115.0(3)
C64 C63 B1 125.0(2)
C68 C63 B1 119.6(2)
C57 C56 C55 121.9(3)
C57 C56 H56 119.0
C55 C56 H56 119.0
C29 C30 N5 102.0(2)
C29 C30 Ni1 134.2(2)
N5 C30 Ni1 123.73(18)
C11 C25 C26 113.6(3)
C11 C25 C27 110.4(2)
C26 C25 C27 109.7(2)
C11 C25 H25 107.7
C26 C25 H25 107.7
C27 C25 H25 107.7
C6 C5 C4 116.4(3)
C6 C5 C16 121.1(3)
C4 C5 C16 122.5(3)
C4 C9 C8 116.4(3)
C4 C9 C19 122.7(3)
C8 C9 C19 120.9(3)
C75 C76 C71 121.7(3)
C75 C76 H76 119.1
C71 C76 H76 119.1
C31 C32 C33 116.4(3)
C31 C32 C43 122.7(3)
C33 C32 C43 120.9(3)
C65 C64 C63 122.6(3)
C65 C64 H64 118.7
C63 C64 H64 118.7
C30 C29 N4 110.7(2)
C30 C29 H29 124.6
N4 C29 H29 124.6
C73 C72 C71 122.6(3)
C73 C72 H72 118.7
C71 C72 H72 118.7
C58 C57 C56 121.3(3)
C58 C57 C61 118.6(3)
C56 C57 C61 120.1(3)
C41 C42 C37 116.4(3)
C41 C42 C49 121.5(3)
C37 C42 C49 122.2(3)
C82 C81 C80 120.6(2)
C82 C81 C85 120.4(3)
C80 C81 C85 119.0(3)
C50 C49 C42 113.1(3)
C50 C49 C51 110.0(3)
C42 C49 C51 111.2(3)
C50 C49 H49 107.4
C42 C49 H49 107.4
C51 C49 H49 107.4
C81 C82 C83 118.1(3)
C81 C82 H82 120.9
C83 C82 H82 120.9
C63 B1 C71 112.0(2)
C63 B1 C55 113.7(2)
C71 B1 C55 103.9(2)
C63 B1 C79 102.7(2)
C71 B1 C79 111.9(2)
C55 B1 C79 113.0(2)
N4 C28 N5 108.0(2)
N4 C28 H28 126.0
N5 C28 H28 126.0
C12 C11 C10 116.4(3)
C12 C11 C25 121.0(3)
C10 C11 C25 122.6(3)
C32 C31 C36 124.2(3)
C32 C31 N4 118.3(3)
C36 C31 N4 117.5(3)
C9 C4 C5 124.3(3)
C9 C4 N1 118.2(3)
C5 C4 N1 117.5(3)
C41 C40 C39 120.5(3)
C41 C40 H40 119.7
C39 C40 H40 119.7
C58 C59 C60 120.2(3)
C58 C59 C62 121.2(3)
C60 C59 C62 118.6(3)
C39 C38 C37 116.7(3)
C39 C38 C52 120.6(3)
C37 C38 C52 122.6(3)
C65 C66 C67 118.7(3)
C65 C66 H66 120.6
C67 C66 H66 120.6
C83 C84 C79 122.5(3)
C83 C84 H84 118.8
C79 C84 H84 118.8
F2B C61 F1B 108.5(9)
F2B C61 F2A 17.2(10)
F1B C61 F2A 120.2(9)
F2B C61 F3B 105.6(8)
F1B C61 F3B 105.8(10)
F2A C61 F3B 89.6(9)
F2B C61 F3A 117.2(8)
F1B C61 F3A 86.2(10)
F2A C61 F3A 103.6(9)
F3B C61 F3A 20.2(13)
F2B C61 F1A 90.2(8)
F1B C61 F1A 20.7(11)
F2A C61 F1A 104.4(8)
F3B C61 F1A 121.7(9)
F3A C61 F1A 103.5(9)
F2B C61 C57 113.0(6)
F1B C61 C57 113.1(7)
F2A C61 C57 114.4(6)
F3B C61 C57 110.3(7)
F3A C61 C57 115.6(7)
F1A C61 C57 113.9(6)
C57 C58 C59 118.1(3)
C57 C58 H58 121.0
C59 C58 H58 121.0
C40 C39 C38 121.1(3)
C40 C39 H39 119.5
C38 C39 H39 119.5
C10 C15 C14 116.7(3)
C10 C15 C22 122.4(3)
C14 C15 C22 120.8(3)
C68 C67 C66 120.1(3)
C68 C67 C70 120.1(3)
C66 C67 C70 119.7(3)
C2 C3 N2 106.8(3)
C2 C3 H3 126.6
N2 C3 H3 126.6
C40 C41 C42 121.5(3)
C40 C41 H41 119.3
C42 C41 H41 119.3
F10 C70 F12 106.9(3)
F10 C70 F11 106.2(3)
F12 C70 F11 106.2(3)
F10 C70 C67 112.2(3)
F12 C70 C67 113.0(3)
F11 C70 C67 112.0(3)
C84 C83 C82 120.7(3)
C84 C83 C86 120.7(3)
C82 C83 C86 118.6(3)
C3 C2 N1 106.9(3)
C3 C2 H2 126.6
N1 C2 H2 126.6
F20 C85 F19 107.7(3)
F20 C85 F21 106.3(3)
F19 C85 F21 105.6(2)
F20 C85 C81 113.0(3)
F19 C85 C81 111.8(3)
F21 C85 C81 112.0(3)
C72 C73 C74 119.8(3)
C72 C73 C77 118.2(3)
C74 C73 C77 121.9(3)
C7 C6 C5 121.6(3)
C7 C6 H6 119.2
C5 C6 H6 119.2
C9 C19 C20 112.5(3)
C9 C19 C21 111.0(3)
C20 C19 C21 111.6(3)
C9 C19 H19 107.1
C20 C19 H19 107.1
C21 C19 H19 107.1
C18 C16 C5 112.2(3)
C18 C16 C17 110.9(3)
C5 C16 C17 111.0(3)
C18 C16 H16 107.5
C5 C16 H16 107.5
C17 C16 H16 107.5
C38 C52 C53 111.9(3)
C38 C52 C54 110.8(3)
C53 C52 C54 110.6(3)
C38 C52 H52 107.8
C53 C52 H52 107.8
C54 C52 H52 107.8
C75 C74 C73 119.0(3)
C75 C74 H74 120.5
C73 C74 H74 120.5
C25 C26 H26A 109.5
C25 C26 H26B 109.5
H26A C26 H26B 109.5
C25 C26 H26C 109.5
H26A C26 H26C 109.5
H26B C26 H26C 109.5
C13 C14 C15 121.4(3)
C13 C14 H14 119.3
C15 C14 H14 119.3
C66 C65 C64 120.5(3)
C66 C65 C69 119.7(3)
C64 C65 C69 119.7(3)
C36 C46 C47 112.8(3)
C36 C46 C48 110.4(3)
C47 C46 C48 111.3(3)
C36 C46 H46 107.3
C47 C46 H46 107.3
C48 C46 H46 107.3
C25 C27 H27A 109.5
C25 C27 H27B 109.5
H27A C27 H27B 109.5
C25 C27 H27C 109.5
H27A C27 H27C 109.5
H27B C27 H27C 109.5
C23 C22 C24 110.4(4)
C23 C22 C15 109.3(3)
C24 C22 C15 113.0(3)
C23 C22 H22 108.0
C24 C22 H22 108.0
C15 C22 H22 108.0
C49 C50 H50A 109.5
C49 C50 H50B 109.5
H50A C50 H50B 109.5
C49 C50 H50C 109.5
H50A C50 H50C 109.5
H50B C50 H50C 109.5
C74 C75 C76 120.8(3)
C74 C75 C78 121.6(3)
C76 C75 C78 117.6(3)
C34 C35 C36 121.4(3)
C34 C35 H35 119.3
C36 C35 H35 119.3
C35 C36 C31 116.2(3)
C35 C36 C46 121.2(3)
C31 C36 C46 122.5(3)
C7 C8 C9 121.4(3)
C7 C8 H8 119.3
C9 C8 H8 119.3
F4 C62 F6 106.6(3)
F4 C62 F5 106.5(3)
F6 C62 F5 105.3(3)
F4 C62 C59 113.7(3)
F6 C62 C59 112.5(3)
F5 C62 C59 111.7(3)
C14 C13 C12 120.1(3)
C14 C13 H13 120.0
C12 C13 H13 120.0
C43 C44 H44A 109.5
C43 C44 H44B 109.5
H44A C44 H44B 109.5
C43 C44 H44C 109.5
H44A C44 H44C 109.5
H44B C44 H44C 109.5
F8B C69 F9A 124.3(8)
F8B C69 F7A 59.3(12)
F9A C69 F7A 108.8(5)
F8B C69 F8A 46.7(14)
F9A C69 F8A 102.5(4)
F7A C69 F8A 104.9(5)
F8B C69 F9B 119.9(17)
F9A C69 F9B 32.6(10)
F7A C69 F9B 138.2(10)
F8A C69 F9B 80.1(13)
F8B C69 F7B 106.0(13)
F9A C69 F7B 61.3(6)
F7A C69 F7B 53.5(6)
F8A C69 F7B 136.1(5)
F9B C69 F7B 93.9(11)
F8B C69 C65 118.7(7)
F9A C69 C65 116.1(4)
F7A C69 C65 111.0(3)
F8A C69 C65 112.6(4)
F9B C69 C65 104.5(11)
F7B C69 C65 111.0(5)
C32 C43 C44 112.6(3)
C32 C43 C45 109.1(3)
C44 C43 C45 110.8(3)
C32 C43 H43 108.1
C44 C43 H43 108.1
C45 C43 H43 108.1
C34 C33 C32 121.0(3)
C34 C33 H33 119.5
C32 C33 H33 119.5
C6 C7 C8 119.9(3)
C6 C7 H7 120.0
C8 C7 H7 120.0
C13 C12 C11 121.7(3)
C13 C12 H12 119.2
C11 C12 H12 119.2
F23A C86 F22 102.6(4)
F23A C86 F24 111.7(4)
F22 C86 F24 103.2(3)
F23A C86 F23B 31.9(6)
F22 C86 F23B 131.2(6)
F24 C86 F23B 88.9(6)
F23A C86 C83 114.7(3)
F22 C86 C83 111.8(3)
F24 C86 C83 111.8(3)
F23B C86 C83 106.5(7)
C33 C34 C35 120.8(3)
C33 C34 H34 119.6
C35 C34 H34 119.6
C46 C47 H47A 109.5
C46 C47 H47B 109.5
H47A C47 H47B 109.5
C46 C47 H47C 109.5
H47A C47 H47C 109.5
H47B C47 H47C 109.5
C19 C21 H21A 109.5
C19 C21 H21B 109.5
H21A C21 H21B 109.5
C19 C21 H21C 109.5
H21A C21 H21C 109.5
H21B C21 H21C 109.5
C49 C51 H51A 109.5
C49 C51 H51B 109.5
H51A C51 H51B 109.5
C49 C51 H51C 109.5
H51A C51 H51C 109.5
H51B C51 H51C 109.5
C52 C54 H54A 109.5
C52 C54 H54B 109.5
H54A C54 H54B 109.5
C52 C54 H54C 109.5
H54A C54 H54C 109.5
H54B C54 H54C 109.5
F15B C77 F13B 99(3)
F15B C77 F14A 86.4(16)
F13B C77 F14A 116.9(14)
F15B C77 F13A 106(2)
F13B C77 F13A 9(2)
F14A C77 F13A 111.7(7)
F15B C77 F15A 21.2(15)
F13B C77 F15A 98.4(18)
F14A C77 F15A 105.1(6)
F13A C77 F15A 107.0(6)
F15B C77 F14B 102.3(15)
F13B C77 F14B 89.9(17)
F14A C77 F14B 29.5(11)
F13A C77 F14B 83.5(11)
F15A C77 F14B 123.5(9)
F15B C77 C73 127.9(15)
F13B C77 C73 114.9(14)
F14A C77 C73 109.7(4)
F13A C77 C73 112.3(5)
F15A C77 C73 110.7(5)
F14B C77 C73 115.7(8)
F17B C78 F18A 129.9(12)
F17B C78 F16 81.9(9)
F18A C78 F16 103.9(5)
F17B C78 F17A 35.0(9)
F18A C78 F17A 103.4(6)
F16 C78 F17A 112.0(4)
F17B C78 F18B 122.2(18)
F18A C78 F18B 11.3(16)
F16 C78 F18B 112.6(14)
F17A C78 F18B 93.1(15)
F17B C78 C75 110.0(11)
F18A C78 C75 112.8(4)
F16 C78 C75 112.7(4)
F17A C78 C75 111.5(4)
F18B C78 C75 113.5(15)
C52 C53 H53A 109.5
C52 C53 H53B 109.5
H53A C53 H53B 109.5
C52 C53 H53C 109.5
H53A C53 H53C 109.5
H53B C53 H53C 109.5
C16 C18 H18A 109.5
C16 C18 H18B 109.5
H18A C18 H18B 109.5
C16 C18 H18C 109.5
H18A C18 H18C 109.5
H18B C18 H18C 109.5
C43 C45 H45A 109.5
C43 C45 H45B 109.5
H45A C45 H45B 109.5
C43 C45 H45C 109.5
H45A C45 H45C 109.5
H45B C45 H45C 109.5
C19 C20 H20A 109.5
C19 C20 H20B 109.5
H20A C20 H20B 109.5
C19 C20 H20C 109.5
H20A C20 H20C 109.5
H20B C20 H20C 109.5
C22 C24 H24A 109.5
C22 C24 H24B 109.5
H24A C24 H24B 109.5
C22 C24 H24C 109.5
H24A C24 H24C 109.5
H24B C24 H24C 109.5
C46 C48 H48A 109.5
C46 C48 H48B 109.5
H48A C48 H48B 109.5
C46 C48 H48C 109.5
H48A C48 H48C 109.5
H48B C48 H48C 109.5
C16 C17 H17A 109.5
C16 C17 H17B 109.5
H17A C17 H17B 109.5
C16 C17 H17C 109.5
H17A C17 H17C 109.5
H17B C17 H17C 109.5
C22 C23 H23A 109.5
C22 C23 H23B 109.5
H23A C23 H23B 109.5
C22 C23 H23C 109.5
H23A C23 H23C 109.5
H23B C23 H23C 109.5
C89 O2 C88 117.1(3)
O2 C89 C90 118.1(4)
O2 C89 H89A 107.8
C90 C89 H89A 107.8
O2 C89 H89B 107.8
C90 C89 H89B 107.8
H89A C89 H89B 107.1
C87 C88 O2 119.3(4)
C87 C88 H88A 107.5
O2 C88 H88A 107.5
C87 C88 H88B 107.5
O2 C88 H88B 107.5
H88A C88 H88B 107.0
C89 C90 H90A 109.5
C89 C90 H90B 109.5
H90A C90 H90B 109.5
C89 C90 H90C 109.5
H90A C90 H90C 109.5
H90B C90 H90C 109.5
C88 C87 H87A 109.5
C88 C87 H87B 109.5
H87A C87 H87B 109.5
C88 C87 H87C 109.5
H87A C87 H87C 109.5
H87B C87 H87C 109.5

loop_
_geom_bond_atom_site_label_1
_geom_bond_atom_site_label_2
_geom_bond_distance
Ni1 N3 1.650(3)
Ni1 C30 1.931(3)
Ni1 C1 1.970(3)
F12 C70 1.342(4)
F19 C85 1.331(4)
F20 C85 1.323(3)
F4 C62 1.322(3)
N1 C1 1.358(3)
N1 C2 1.394(4)
N1 C4 1.451(3)
N5 C28 1.329(3)
N5 C30 1.424(3)
N5 C37 1.451(3)
C80 C79 1.390(4)
C80 C81 1.396(4)
C80 H80 0.9500
N2 C1 1.368(3)
N2 C3 1.385(4)
N2 C10 1.447(3)
N4 C28 1.325(3)
N4 C29 1.379(3)
N4 C31 1.459(3)
F10 C70 1.331(4)
F11 C70 1.346(3)
F21 C85 1.339(4)
C55 C60 1.396(4)
C55 C56 1.399(4)
C55 B1 1.642(4)
F24 C86 1.329(4)
C79 C84 1.401(4)
C79 B1 1.646(4)
C71 C72 1.392(4)
C71 C76 1.399(4)
C71 B1 1.636(4)
C37 C38 1.395(4)
C37 C42 1.396(4)
C68 C67 1.386(4)
C68 C63 1.400(4)
C68 H68 0.9500
N3 O1 1.093(3)
F18A C78 1.309(8)
C10 C15 1.395(4)
C10 C11 1.397(4)
C60 C59 1.394(4)
C60 H60 0.9500
C63 C64 1.400(4)
C63 B1 1.636(4)
F6 C62 1.324(4)
C56 C57 1.391(4)
C56 H56 0.9500
C30 C29 1.362(4)
C25 C11 1.513(4)
C25 C26 1.532(4)
C25 C27 1.541(4)
C25 H25 1.0000
C5 C6 1.392(4)
C5 C4 1.400(4)
C5 C16 1.512(4)
F13A C77 1.343(12)
C9 C4 1.386(4)
C9 C8 1.404(4)
C9 C19 1.510(4)
C76 C75 1.391(4)
C76 H76 0.9500
C32 C31 1.390(4)
C32 C33 1.402(4)
C32 C43 1.513(5)
C64 C65 1.391(4)
C64 H64 0.9500
C29 H29 0.9500
C72 C73 1.387(4)
C72 H72 0.9500
C57 C58 1.382(4)
C57 C61 1.498(4)
F5 C62 1.342(4)
C42 C41 1.396(4)
C42 C49 1.524(4)
C81 C82 1.374(4)
C81 C85 1.507(4)
C49 C50 1.514(4)
C49 C51 1.526(5)
C49 H49 1.0000
C82 C83 1.394(4)
C82 H82 0.9500
F22 C86 1.325(4)
C28 H28 0.9500
C11 C12 1.394(4)
F2A C61 1.289(8)
C31 C36 1.398(4)
C40 C41 1.373(4)
C40 C39 1.377(4)
C40 H40 0.9500
C59 C58 1.387(4)
C59 C62 1.496(4)
C38 C39 1.395(4)
C38 C52 1.520(4)
C66 C65 1.375(4)
C66 C67 1.389(4)
C66 H66 0.9500
C84 C83 1.382(4)
C84 H84 0.9500
C61 F2B 1.281(9)
C61 F1B 1.287(10)
C61 F3B 1.317(11)
C61 F3A 1.321(13)
C61 F1A 1.329(10)
C58 H58 0.9500
C39 H39 0.9500
C15 C14 1.396(4)
C15 C22 1.524(4)
C67 C70 1.498(4)
C3 C2 1.337(4)
C3 H3 0.9500
C41 H41 0.9500
C83 C86 1.512(4)
F8A C69 1.319(6)
C2 H2 0.9500
C73 C74 1.387(5)
C73 C77 1.488(5)
C6 C7 1.380(5)
C6 H6 0.9500
C19 C20 1.522(5)
C19 C21 1.522(5)
C19 H19 1.0000
C16 C18 1.508(5)
C16 C17 1.520(5)
C16 H16 1.0000
C52 C53 1.532(5)
C52 C54 1.533(4)
C52 H52 1.0000
C74 C75 1.371(5)
C74 H74 0.9500
C26 H26A 0.9800
C26 H26B 0.9800
C26 H26C 0.9800
C14 C13 1.374(5)
C14 H14 0.9500
C65 C69 1.495(4)
C46 C36 1.512(5)
C46 C47 1.518(5)
C46 C48 1.521(5)
C46 H46 1.0000
C27 H27A 0.9800
C27 H27B 0.9800
C27 H27C 0.9800
C22 C23 1.511(6)
C22 C24 1.519(5)
C22 H22 1.0000
C50 H50A 0.9800
C50 H50B 0.9800
C50 H50C 0.9800
F15A C77 1.372(8)
C75 C78 1.501(5)
C35 C34 1.378(5)
C35 C36 1.386(4)
C35 H35 0.9500
C8 C7 1.382(5)
C8 H8 0.9500
F14A C77 1.304(8)
F16 C78 1.321(5)
C13 C12 1.379(5)
C13 H13 0.9500
C44 C43 1.533(5)
C44 H44A 0.9800
C44 H44B 0.9800
C44 H44C 0.9800
F17A C78 1.376(7)
C69 F8B 1.235(14)
C69 F9A 1.290(6)
C69 F7A 1.320(6)
C69 F9B 1.33(2)
C69 F7B 1.355(11)
C43 C45 1.553(5)
C43 H43 1.0000
C33 C34 1.366(5)
C33 H33 0.9500
C7 H7 0.9500
C12 H12 0.9500
C86 F23A 1.289(5)
C86 F23B 1.334(15)
C34 H34 0.9500
C47 H47A 0.9800
C47 H47B 0.9800
C47 H47C 0.9800
C21 H21A 0.9800
C21 H21B 0.9800
C21 H21C 0.9800
C51 H51A 0.9800
C51 H51B 0.9800
C51 H51C 0.9800
C54 H54A 0.9800
C54 H54B 0.9800
C54 H54C 0.9800
C77 F15B 1.16(3)
C77 F13B 1.21(4)
C77 F14B 1.481(18)
C78 F17B 1.23(2)
C78 F18B 1.39(3)
C53 H53A 0.9800
C53 H53B 0.9800
C53 H53C 0.9800
C18 H18A 0.9800
C18 H18B 0.9800
C18 H18C 0.9800
C45 H45A 0.9800
C45 H45B 0.9800
C45 H45C 0.9800
C20 H20A 0.9800
C20 H20B 0.9800
C20 H20C 0.9800
C24 H24A 0.9800
C24 H24B 0.9800
C24 H24C 0.9800
C48 H48A 0.9800
C48 H48B 0.9800
C48 H48C 0.9800
C17 H17A 0.9800
C17 H17B 0.9800
C17 H17C 0.9800
C23 H23A 0.9800
C23 H23B 0.9800
C23 H23C 0.9800
O2 C89 1.379(5)
O2 C88 1.382(4)
C89 C90 1.393(6)
C89 H89A 0.9900
C89 H89B 0.9900
C88 C87 1.353(6)
C88 H88A 0.9900
C88 H88B 0.9900
C90 H90A 0.9800
C90 H90B 0.9800
C90 H90C 0.9800
C87 H87A 0.9800
C87 H87B 0.9800
C87 H87C 0.9800
